data_4104869
loop_
_publ_author_name
'Takuya Hashimoto'
'Hisashi Miyamoto'
'Yuki Naganawa'
'Keiji Maruoka'

_publ_contact_author_email maruoka@kuchem.kyoto-u.ac.jp
_publ_contact_author_fax +81(75)-753-4041
_publ_contact_author_name 'Keiji Maruoka'
_publ_contact_author_phone +81(75)-753-4041
_publ_section_title
;
 Stereoselective Synthesis of \a-Alkyl-\b-keto Imides via Asymmetric Redox
 C-C Bond Formation between \a-Alkyl-\a-diazocarbonyl Compounds and
 Aldehydes
;
_journal_name_full 'Journal of the American Chemical Society'
_journal_page_first 11280
_journal_page_last 11281
_journal_paper_doi 10.1021/ja903500w
_journal_volume 131
_journal_year 2009
_chemical_absolute_configuration rmad
_chemical_formula_moiety 'C21 H27 N O4 S '
_chemical_formula_sum 'C21 H27 N O4 S'
_chemical_formula_weight 389.51
_space_group_IT_number 4
_symmetry_cell_setting monoclinic
_symmetry_Int_Tables_number 4
_symmetry_space_group_name_Hall 'P 2yb'
_symmetry_space_group_name_H-M 'P 1 21 1'
_audit_creation_date 2008-07-23
_audit_creation_method 'by CrystalStructure 3.8'
_cell_angle_alpha 90.0000
_cell_angle_beta 91.2291(16)
_cell_angle_gamma 90.0000
_cell_formula_units_Z 4
_cell_length_a 7.8202(2)
_cell_length_b 10.7146(3)
_cell_length_c 23.3533(6)
_cell_measurement_reflns_used 12245
_cell_measurement_temperature 123.1
_cell_measurement_theta_max 68.3
_cell_measurement_theta_min 3.8
_cell_volume 1956.33(9)
_computing_cell_refinement PROCESS-AUTO
_computing_data_collection PROCESS-AUTO
_computing_data_reduction CrystalStructure
_computing_publication_material 'CrystalStructure 3.8'
_computing_structure_refinement SHELXL
_computing_structure_solution SIR97
_diffrn_detector_area_resol_mean 10.00
_diffrn_measured_fraction_theta_full 0.974
_diffrn_measured_fraction_theta_max 0.974
_diffrn_measurement_device_type 'Rigaku RAXIS-RAPID'
_diffrn_measurement_method \w
_diffrn_radiation_type 'Cu K\a'
_diffrn_radiation_wavelength 1.54187
_diffrn_reflns_av_R_equivalents 0.072
_diffrn_reflns_limit_h_max 8
_diffrn_reflns_limit_h_min -9
_diffrn_reflns_limit_k_max 12
_diffrn_reflns_limit_k_min -12
_diffrn_reflns_limit_l_max 28
_diffrn_reflns_limit_l_min -28
_diffrn_reflns_number 19821
_diffrn_reflns_theta_full 68.21
_diffrn_reflns_theta_max 68.21
_exptl_absorpt_coefficient_mu 1.691
_exptl_absorpt_correction_T_max 0.602
_exptl_absorpt_correction_T_min 0.500
_exptl_absorpt_correction_type multi-scan
_exptl_absorpt_process_details
;
    Higashi, T. (1995). Program for Absorption Correction.
    Rigaku Corporation, Tokyo, Japan.
;
_exptl_crystal_colour colorless
_exptl_crystal_density_diffrn 1.322
_exptl_crystal_description block
_exptl_crystal_F_000 832.00
_exptl_crystal_size_max 0.80
_exptl_crystal_size_mid 0.40
_exptl_crystal_size_min 0.30
_refine_diff_density_max 0.30
_refine_diff_density_min -0.46
_refine_ls_abs_structure_details 'Flack, H. D. (1983), Acta Cryst. A39, 876-881.  2921 Friedel Pairs'
_refine_ls_abs_structure_Flack 0.001(14)
_refine_ls_extinction_method none
_refine_ls_goodness_of_fit_ref 1.060
_refine_ls_hydrogen_treatment refall
_refine_ls_number_parameters 489
_refine_ls_number_reflns 6604
_refine_ls_R_factor_gt 0.0462
_refine_ls_shift/su_max 0.0000
_refine_ls_structure_factor_coef Fsqd
_refine_ls_weighting_details 'w = 1/[\s^2^(Fo^2^)+(0.0441P)^2^+0.2382P] where P=(Fo^2^+2Fc^2^)/3'
_refine_ls_weighting_scheme calc
_refine_ls_wR_factor_ref 0.1081
_reflns_number_gt 5960
_reflns_number_total 6604
_reflns_threshold_expression F^2^>2.0\s(F^2^)
_cod_data_source_file ja903500w_si_003.cif
_cod_data_source_block '_naganawa8623'
_cod_original_cell_volume 1956.31(9)
_cod_original_formula_sum 'C21 H27 N O4 S '
_cod_database_code 4104869

loop_
_symmetry_equiv_pos_site_id
_symmetry_equiv_pos_as_xyz
1 +X,+Y,+Z
2 -X,1/2+Y,-Z

loop_
_atom_site_label
_atom_site_type_symbol
_atom_site_fract_x
_atom_site_fract_y
_atom_site_fract_z
_atom_site_U_iso_or_equiv
_atom_site_adp_type
_atom_site_occupancy
_atom_site_symmetry_multiplicity
_atom_site_calc_flag
_atom_site_refinement_flags
S(1) S 0.72090(10) 0.27848(6) 0.39919(3) 0.02795(15) Uani 1.00 1 d .
S(2) S 0.81726(9) -0.20530(7) 0.12124(3) 0.03056(17) Uani 1.00 1 d .
O(1) O 0.6397(3) 0.3566(2) 0.44047(9) 0.0448(6) Uani 1.00 1 d .
O(2) O 0.8130(3) 0.1722(2) 0.42068(9) 0.0403(5) Uani 1.00 1 d .
O(3) O 0.2319(3) 0.3225(2) 0.42550(10) 0.0472(6) Uani 1.00 1 d .
O(4) O 0.3182(3) 0.1490(2) 0.32428(10) 0.0520(6) Uani 1.00 1 d .
O(5) O 0.7637(3) -0.0931(2) 0.14859(10) 0.0470(6) Uani 1.00 1 d .
O(6) O 0.8610(3) -0.3083(2) 0.15724(10) 0.0512(7) Uani 1.00 1 d .
O(7) O 1.2667(2) -0.1543(2) 0.06452(9) 0.0378(5) Uani 1.00 1 d .
O(8) O 1.2916(3) -0.3478(2) 0.15809(9) 0.0501(6) Uani 1.00 1 d .
N(1) N 0.5754(3) 0.2297(2) 0.34917(10) 0.0295(5) Uani 1.00 1 d .
N(2) N 0.9833(3) -0.1727(2) 0.07802(10) 0.0244(5) Uani 1.00 1 d .
C(1) C 0.3319(3) 0.2583(2) 0.51700(13) 0.0295(6) Uani 1.00 1 d .
C(2) C 0.9518(3) -0.2131(2) 0.01820(11) 0.0234(5) Uani 1.00 1 d .
C(3) C 1.0138(4) -0.1258(2) -0.02949(12) 0.0305(6) Uani 1.00 1 d .
C(4) C 0.4134(4) 0.1810(2) 0.61064(13) 0.0333(7) Uani 1.00 1 d .
C(5) C 1.1343(4) -0.3440(2) 0.36548(13) 0.0307(6) Uani 1.00 1 d .
C(6) C 0.2767(4) 0.3684(2) 0.54307(14) 0.0339(7) Uani 1.00 1 d .
C(7) C 0.7106(3) -0.0914(2) -0.02093(13) 0.0271(6) Uani 1.00 1 d .
C(8) C 1.2327(3) -0.4078(2) 0.27270(13) 0.0282(6) Uani 1.00 1 d .
C(9) C 0.4008(4) 0.1646(2) 0.55220(13) 0.0320(7) Uani 1.00 1 d .
C(10) C 0.8449(4) 0.3700(2) 0.35172(12) 0.0282(6) Uani 1.00 1 d .
C(11) C 1.2041(4) -0.4328(2) 0.32960(13) 0.0325(7) Uani 1.00 1 d .
C(12) C 1.1908(3) -0.2919(2) 0.24901(13) 0.0263(6) Uani 1.00 1 d .
C(13) C 0.7555(3) -0.2192(2) 0.00834(11) 0.0220(5) Uani 1.00 1 d .
C(14) C 0.5864(3) 0.2995(2) 0.29477(12) 0.0301(6) Uani 1.00 1 d .
C(15) C 0.6725(4) -0.2519(2) 0.06520(13) 0.0299(6) Uani 1.00 1 d .
C(16) C 0.2921(4) 0.3839(2) 0.60154(14) 0.0362(7) Uani 1.00 1 d .
C(17) C 0.4229(4) 0.1694(3) 0.36244(13) 0.0351(7) Uani 1.00 1 d .
C(18) C 1.1198(3) -0.2024(2) 0.28495(12) 0.0313(6) Uani 1.00 1 d .
C(19) C 1.1499(3) -0.1560(2) 0.09821(13) 0.0267(6) Uani 1.00 1 d .
C(20) C 0.3604(3) 0.2900(2) 0.63653(13) 0.0323(6) Uani 1.00 1 d .
C(21) C 0.8860(4) 0.1207(2) 0.27814(14) 0.0382(8) Uani 1.00 1 d .
C(22) C 0.7726(4) 0.3496(2) 0.29133(12) 0.0274(6) Uani 1.00 1 d .
C(23) C 0.7592(4) 0.4643(2) 0.25162(13) 0.0333(7) Uani 1.00 1 d .
C(24) C 0.7295(4) -0.3106(2) -0.04117(13) 0.0352(7) Uani 1.00 1 d .
C(25) C 1.1785(3) -0.1405(2) 0.16223(12) 0.0257(6) Uani 1.00 1 d .
C(26) C 0.5288(4) -0.0853(3) -0.04715(15) 0.0400(8) Uani 1.00 1 d .
C(27) C 1.0929(4) -0.2282(2) 0.34193(13) 0.0333(6) Uani 1.00 1 d .
C(28) C 0.7132(5) 0.4036(3) 0.19246(14) 0.0439(8) Uani 1.00 1 d .
C(29) C 0.8627(4) 0.2534(2) 0.25214(13) 0.0327(7) Uani 1.00 1 d .
C(30) C 0.3127(4) 0.2465(2) 0.45400(14) 0.0343(7) Uani 1.00 1 d .
C(31) C 0.8495(4) -0.1088(2) -0.06654(13) 0.0313(7) Uani 1.00 1 d .
C(32) C 0.5614(4) 0.2256(3) 0.23868(14) 0.0387(8) Uani 1.00 1 d .
C(33) C 1.0400(4) 0.2948(3) 0.23380(14) 0.0424(7) Uani 1.00 1 d .
C(34) C 0.7216(4) 0.2613(2) 0.20527(12) 0.0373(7) Uani 1.00 1 d .
C(35) C 0.3748(4) 0.3074(3) 0.70010(14) 0.0448(8) Uani 1.00 1 d .
C(36) C 0.7334(4) 0.0237(2) 0.01712(15) 0.0373(7) Uani 1.00 1 d .
C(37) C 0.2678(4) 0.0218(3) 0.42727(15) 0.0422(8) Uani 1.00 1 d .
C(38) C 1.2249(4) -0.2697(2) 0.18740(13) 0.0311(6) Uani 1.00 1 d .
C(39) C 1.1075(4) -0.3681(3) 0.42766(13) 0.0440(8) Uani 1.00 1 d .
C(40) C 0.3924(4) 0.1328(2) 0.42420(13) 0.0311(6) Uani 1.00 1 d .
C(41) C 0.8039(4) -0.2387(3) -0.09240(13) 0.0398(8) Uani 1.00 1 d .
C(42) C 1.3250(4) -0.0482(3) 0.17535(14) 0.0369(7) Uani 1.00 1 d .
H(1) H 0.4597 0.1158 0.6338 0.040 Uiso 1.00 1 c R
H(2) H 0.2280 0.4331 0.5202 0.041 Uiso 1.00 1 c R
H(3) H 1.2815 -0.4703 0.2493 0.034 Uiso 1.00 1 c R
H(4) H 0.4392 0.0889 0.5357 0.038 Uiso 1.00 1 c R
H(5) H 1.2329 -0.5127 0.3446 0.039 Uiso 1.00 1 c R
H(6) H 0.2556 0.4599 0.6183 0.043 Uiso 1.00 1 c R
H(7) H 1.0897 -0.1228 0.2700 0.038 Uiso 1.00 1 c R
H(8) H 1.0450 -0.1657 0.3656 0.040 Uiso 1.00 1 c R
H(9) H 1.0711 -0.1095 0.1798 0.031 Uiso 1.00 1 c R
H(10) H 0.8552 -0.0398 -0.0953 0.038 Uiso 1.00 1 c R
H(11) H 0.7423 0.2080 0.1709 0.045 Uiso 1.00 1 c R
H(12) H 0.5035 0.1106 0.4436 0.037 Uiso 1.00 1 c R
H(13) H 1.1062 -0.1649 -0.0516 0.037 Uiso 1.00 1 c R
H(14) H 1.0548 -0.0452 -0.0137 0.037 Uiso 1.00 1 c R
H(15) H 0.8380 0.4594 0.3622 0.034 Uiso 1.00 1 c R
H(16) H 0.9663 0.3439 0.3540 0.034 Uiso 1.00 1 c R
H(17) H 0.6505 -0.3428 0.0674 0.036 Uiso 1.00 1 c R
H(18) H 0.5622 -0.2074 0.0686 0.036 Uiso 1.00 1 c R
H(19) H 0.8691 0.5100 0.2504 0.040 Uiso 1.00 1 c R
H(20) H 0.6682 0.5221 0.2639 0.040 Uiso 1.00 1 c R
H(21) H 0.6067 -0.3296 -0.0477 0.042 Uiso 1.00 1 c R
H(22) H 0.7924 -0.3895 -0.0340 0.042 Uiso 1.00 1 c R
H(23) H 0.5972 0.4285 0.1790 0.053 Uiso 1.00 1 c R
H(24) H 0.7969 0.4275 0.1632 0.053 Uiso 1.00 1 c R
H(25) H 0.5572 0.1347 0.2460 0.046 Uiso 1.00 1 c R
H(26) H 0.4556 0.2514 0.2179 0.046 Uiso 1.00 1 c R
H(27) H 0.7183 -0.2309 -0.1240 0.048 Uiso 1.00 1 c R
H(28) H 0.9070 -0.2809 -0.1069 0.048 Uiso 1.00 1 c R
H(29) H 0.7752 0.0894 0.2907 0.046 Uiso 1.00 1 c R
H(30) H 0.9660 0.1247 0.3110 0.046 Uiso 1.00 1 c R
H(31) H 0.9314 0.0644 0.2491 0.046 Uiso 1.00 1 c R
H(32) H 0.5093 -0.1579 -0.0720 0.048 Uiso 1.00 1 c R
H(33) H 0.5159 -0.0087 -0.0697 0.048 Uiso 1.00 1 c R
H(34) H 0.4454 -0.0855 -0.0164 0.048 Uiso 1.00 1 c R
H(35) H 1.1213 0.2859 0.2661 0.051 Uiso 1.00 1 c R
H(36) H 1.0357 0.3824 0.2217 0.051 Uiso 1.00 1 c R
H(37) H 1.0771 0.2428 0.2018 0.051 Uiso 1.00 1 c R
H(38) H 0.3314 0.3901 0.7103 0.054 Uiso 1.00 1 c R
H(39) H 0.4949 0.3003 0.7125 0.054 Uiso 1.00 1 c R
H(40) H 0.3074 0.2431 0.7192 0.054 Uiso 1.00 1 c R
H(41) H 0.8484 0.0232 0.0347 0.045 Uiso 1.00 1 c R
H(42) H 0.6480 0.0225 0.0472 0.045 Uiso 1.00 1 c R
H(43) H 0.7185 0.0993 -0.0061 0.045 Uiso 1.00 1 c R
H(44) H 0.2495 0.0001 0.4674 0.051 Uiso 1.00 1 c R
H(45) H 0.3161 -0.0500 0.4073 0.051 Uiso 1.00 1 c R
H(46) H 0.1583 0.0449 0.4090 0.051 Uiso 1.00 1 c R
H(47) H 1.1427 -0.4537 0.4370 0.053 Uiso 1.00 1 c R
H(48) H 0.9861 -0.3574 0.4362 0.053 Uiso 1.00 1 c R
H(49) H 1.1759 -0.3092 0.4506 0.053 Uiso 1.00 1 c R
H(50) H 1.3406 -0.0396 0.2169 0.044 Uiso 1.00 1 c R
H(51) H 1.2969 0.0333 0.1586 0.044 Uiso 1.00 1 c R
H(52) H 1.4309 -0.0795 0.1588 0.044 Uiso 1.00 1 c R
H(53) H 1.0017 -0.2981 0.0127 0.028 Uiso 1.00 1 c R
H(54) H 0.5048 0.3713 0.2951 0.036 Uiso 1.00 1 c R

loop_
_atom_site_aniso_label
_atom_site_aniso_U_11
_atom_site_aniso_U_22
_atom_site_aniso_U_33
_atom_site_aniso_U_12
_atom_site_aniso_U_13
_atom_site_aniso_U_23
S(1) 0.0351(4) 0.0285(3) 0.0202(3) -0.0067(3) -0.0024(2) -0.0022(2)
S(2) 0.0239(3) 0.0448(4) 0.0230(3) -0.0067(3) -0.0002(2) 0.0044(3)
O(1) 0.0591(16) 0.0435(13) 0.0323(13) -0.0132(12) 0.0120(11) -0.0135(10)
O(2) 0.0466(14) 0.0351(11) 0.0384(13) -0.0082(10) -0.0165(10) 0.0075(9)
O(3) 0.0583(16) 0.0443(13) 0.0389(13) 0.0138(11) -0.0016(11) 0.0126(10)
O(4) 0.0422(15) 0.0733(16) 0.0397(14) -0.0220(13) -0.0135(11) 0.0090(12)
O(5) 0.0290(13) 0.0688(15) 0.0435(14) -0.0022(11) 0.0072(10) -0.0200(11)
O(6) 0.0424(14) 0.0684(16) 0.0422(15) -0.0158(13) -0.0093(11) 0.0333(12)
O(7) 0.0237(11) 0.0595(14) 0.0303(12) -0.0002(10) -0.0001(9) 0.0034(10)
O(8) 0.081(2) 0.0386(12) 0.0312(12) 0.0216(13) 0.0051(12) -0.0027(10)
N(1) 0.0291(14) 0.0371(13) 0.0222(13) -0.0050(11) -0.0057(10) 0.0026(10)
N(2) 0.0220(12) 0.0297(12) 0.0215(12) -0.0002(9) -0.0009(9) -0.0008(9)
C(1) 0.0265(16) 0.0272(15) 0.0349(16) -0.0007(11) 0.0032(12) 0.0078(11)
C(2) 0.0234(14) 0.0251(12) 0.0217(13) 0.0025(12) -0.0007(10) -0.0018(11)
C(3) 0.0262(16) 0.0434(17) 0.0219(15) -0.0037(13) -0.0006(12) 0.0037(12)
C(4) 0.0310(18) 0.0334(15) 0.0354(18) 0.0036(13) -0.0040(14) 0.0045(13)
C(5) 0.0253(16) 0.0377(16) 0.0289(16) -0.0041(13) -0.0040(12) 0.0053(12)
C(6) 0.0389(19) 0.0265(15) 0.0364(18) 0.0034(13) 0.0049(14) 0.0083(12)
C(7) 0.0235(16) 0.0265(13) 0.0312(16) 0.0034(12) 0.0008(12) 0.0079(12)
C(8) 0.0274(16) 0.0248(14) 0.0322(16) -0.0004(12) -0.0034(12) -0.0035(11)
C(9) 0.0312(17) 0.0291(15) 0.0359(17) 0.0037(13) 0.0034(13) 0.0067(12)
C(10) 0.0326(17) 0.0296(14) 0.0226(15) -0.0075(12) 0.0018(12) 0.0008(11)
C(11) 0.0321(17) 0.0299(15) 0.0353(17) -0.0000(13) -0.0033(13) 0.0065(12)
C(12) 0.0262(16) 0.0258(14) 0.0266(15) 0.0002(11) -0.0054(12) -0.0007(11)
C(13) 0.0207(13) 0.0228(12) 0.0225(13) -0.0012(12) -0.0031(10) 0.0018(11)
C(14) 0.0301(16) 0.0349(15) 0.0249(14) -0.0022(13) -0.0053(11) 0.0045(12)
C(15) 0.0265(16) 0.0337(15) 0.0293(16) -0.0053(12) -0.0027(12) 0.0070(11)
C(16) 0.040(2) 0.0280(15) 0.0406(19) 0.0031(13) 0.0032(15) -0.0000(12)
C(17) 0.0325(18) 0.0410(17) 0.0316(17) -0.0076(14) -0.0053(14) 0.0013(13)
C(18) 0.0392(17) 0.0255(14) 0.0289(15) 0.0059(14) -0.0048(12) 0.0010(12)
C(19) 0.0223(15) 0.0248(13) 0.0329(16) 0.0002(11) -0.0036(13) 0.0032(11)
C(20) 0.0249(15) 0.0332(14) 0.0385(16) -0.0022(14) -0.0031(12) 0.0040(14)
C(21) 0.053(2) 0.0282(15) 0.0339(17) 0.0032(14) 0.0029(16) -0.0016(13)
C(22) 0.0332(17) 0.0272(14) 0.0216(15) -0.0002(12) -0.0023(12) 0.0010(11)
C(23) 0.043(2) 0.0301(15) 0.0263(16) -0.0023(14) 0.0003(14) 0.0032(12)
C(24) 0.039(2) 0.0335(16) 0.0327(18) -0.0013(14) -0.0083(14) -0.0047(13)
C(25) 0.0234(15) 0.0294(14) 0.0242(15) 0.0002(11) 0.0002(12) 0.0013(11)
C(26) 0.0327(19) 0.0435(18) 0.044(2) 0.0078(15) -0.0069(15) 0.0127(15)
C(27) 0.0343(17) 0.0326(16) 0.0330(16) 0.0031(14) 0.0003(13) -0.0043(13)
C(28) 0.059(2) 0.0470(19) 0.0249(17) -0.0060(17) -0.0046(15) 0.0081(14)
C(29) 0.0427(19) 0.0277(15) 0.0278(16) 0.0018(13) 0.0022(14) -0.0036(11)
C(30) 0.0300(17) 0.0330(16) 0.0400(18) -0.0012(13) 0.0026(14) 0.0073(13)
C(31) 0.0291(17) 0.0398(17) 0.0251(16) 0.0028(13) 0.0004(13) 0.0068(12)
C(32) 0.043(2) 0.0436(17) 0.0290(18) -0.0083(15) -0.0072(14) -0.0014(13)
C(33) 0.047(2) 0.0458(18) 0.0347(17) -0.0033(17) 0.0100(14) -0.0010(15)
C(34) 0.052(2) 0.0415(19) 0.0183(14) -0.0074(15) -0.0013(13) -0.0019(12)
C(35) 0.048(2) 0.045(2) 0.0405(19) 0.0062(17) -0.0123(15) -0.0039(15)
C(36) 0.0372(19) 0.0239(14) 0.051(2) 0.0046(13) 0.0036(16) 0.0039(13)
C(37) 0.041(2) 0.0382(17) 0.047(2) -0.0110(15) 0.0030(17) 0.0051(14)
C(38) 0.0299(17) 0.0320(14) 0.0310(17) 0.0013(13) -0.0045(13) -0.0020(12)
C(39) 0.050(2) 0.050(2) 0.0312(18) 0.0000(17) 0.0037(16) 0.0081(15)
C(40) 0.0335(18) 0.0306(15) 0.0292(16) -0.0029(13) -0.0003(13) 0.0018(12)
C(41) 0.0422(19) 0.053(2) 0.0243(15) 0.0050(16) -0.0066(13) -0.0057(14)
C(42) 0.0353(19) 0.0392(17) 0.0360(18) -0.0050(14) -0.0057(15) -0.0001(14)

loop_
_atom_type_symbol
_atom_type_description
_atom_type_scat_dispersion_real
_atom_type_scat_dispersion_imag
_atom_type_scat_source
C C 0.018 0.009
;
International Tables for Crystallography
(1992, Vol. C, Tables 4.2.6.8 and 6.1.1.4)
;
H H 0.000 0.000
;
International Tables for Crystallography
(1992, Vol. C, Table 6.1.1.4)
;
N N 0.031 0.018
;
International Tables for Crystallography
(1992, Vol. C, Tables 4.2.6.8 and 6.1.1.4)
;
O O 0.049 0.032
;
International Tables for Crystallography
(1992, Vol. C, Tables 4.2.6.8 and 6.1.1.4)
;
S S 0.333 0.557
;
International Tables for Crystallography
(1992, Vol. C, Tables 4.2.6.8 and 6.1.1.4)
;

loop_
_geom_angle_atom_site_label_1
_geom_angle_atom_site_label_2
_geom_angle_atom_site_label_3
_geom_angle
_geom_angle_publ_flag
O(1) S(1) O(2) 117.06(13) yes
O(1) S(1) N(1) 110.02(13) yes
O(1) S(1) C(10) 110.57(13) yes
O(2) S(1) N(1) 108.74(12) yes
O(2) S(1) C(10) 112.28(14) yes
N(1) S(1) C(10) 96.15(13) yes
O(5) S(2) O(6) 117.21(14) yes
O(5) S(2) N(2) 109.16(13) yes
O(5) S(2) C(15) 112.09(14) yes
O(6) S(2) N(2) 109.44(13) yes
O(6) S(2) C(15) 110.91(14) yes
N(2) S(2) C(15) 95.91(13) yes
S(1) N(1) C(14) 112.68(19) yes
S(1) N(1) C(17) 123.6(2) yes
C(14) N(1) C(17) 119.4(2) yes
S(2) N(2) C(2) 112.82(17) yes
S(2) N(2) C(19) 123.3(2) yes
C(2) N(2) C(19) 119.7(2) yes
C(6) C(1) C(9) 117.9(2) yes
C(6) C(1) C(30) 118.6(2) yes
C(9) C(1) C(30) 123.6(2) yes
N(2) C(2) C(3) 117.2(2) yes
N(2) C(2) C(13) 107.3(2) yes
C(3) C(2) C(13) 104.1(2) yes
C(2) C(3) C(31) 101.9(2) yes
C(9) C(4) C(20) 121.7(2) yes
C(11) C(5) C(27) 117.6(2) yes
C(11) C(5) C(39) 122.2(2) yes
C(27) C(5) C(39) 120.1(2) yes
C(1) C(6) C(16) 120.8(2) yes
C(13) C(7) C(26) 114.0(2) yes
C(13) C(7) C(31) 92.3(2) yes
C(13) C(7) C(36) 115.4(2) yes
C(26) C(7) C(31) 112.8(2) yes
C(26) C(7) C(36) 107.0(2) yes
C(31) C(7) C(36) 115.0(2) yes
C(11) C(8) C(12) 120.9(2) yes
C(1) C(9) C(4) 120.7(2) yes
S(1) C(10) C(22) 107.5(2) yes
C(5) C(11) C(8) 121.5(2) yes
C(8) C(12) C(18) 117.7(2) yes
C(8) C(12) C(38) 118.7(2) yes
C(18) C(12) C(38) 123.6(2) yes
C(2) C(13) C(7) 103.9(2) yes
C(2) C(13) C(15) 108.5(2) yes
C(2) C(13) C(24) 104.8(2) yes
C(7) C(13) C(15) 118.9(2) yes
C(7) C(13) C(24) 101.9(2) yes
C(15) C(13) C(24) 117.3(2) yes
N(1) C(14) C(22) 106.9(2) yes
N(1) C(14) C(32) 117.6(2) yes
C(22) C(14) C(32) 103.6(2) yes
S(2) C(15) C(13) 107.3(2) yes
C(6) C(16) C(20) 121.2(2) yes
O(4) C(17) N(1) 119.0(2) yes
O(4) C(17) C(40) 122.2(2) yes
N(1) C(17) C(40) 118.8(2) yes
C(12) C(18) C(27) 120.9(2) yes
O(7) C(19) N(2) 119.6(2) yes
O(7) C(19) C(25) 122.6(2) yes
N(2) C(19) C(25) 117.8(2) yes
C(4) C(20) C(16) 117.9(2) yes
C(4) C(20) C(35) 121.4(2) yes
C(16) C(20) C(35) 120.7(2) yes
C(10) C(22) C(14) 109.3(2) yes
C(10) C(22) C(23) 117.4(2) yes
C(10) C(22) C(29) 118.4(2) yes
C(14) C(22) C(23) 104.8(2) yes
C(14) C(22) C(29) 103.8(2) yes
C(23) C(22) C(29) 101.5(2) yes
C(22) C(23) C(28) 102.2(2) yes
C(13) C(24) C(41) 102.7(2) yes
C(19) C(25) C(38) 107.8(2) yes
C(19) C(25) C(42) 111.1(2) yes
C(38) C(25) C(42) 109.4(2) yes
C(5) C(27) C(18) 121.4(2) yes
C(23) C(28) C(34) 103.3(2) yes
C(21) C(29) C(22) 115.2(2) yes
C(21) C(29) C(33) 106.0(2) yes
C(21) C(29) C(34) 113.8(2) yes
C(22) C(29) C(33) 113.5(2) yes
C(22) C(29) C(34) 93.1(2) yes
C(33) C(29) C(34) 115.2(2) yes
O(3) C(30) C(1) 121.7(2) yes
O(3) C(30) C(40) 119.4(2) yes
C(1) C(30) C(40) 118.8(2) yes
C(3) C(31) C(7) 102.5(2) yes
C(3) C(31) C(41) 107.0(2) yes
C(7) C(31) C(41) 102.5(2) yes
C(14) C(32) C(34) 102.4(2) yes
C(28) C(34) C(29) 102.6(2) yes
C(28) C(34) C(32) 108.0(2) yes
C(29) C(34) C(32) 101.8(2) yes
O(8) C(38) C(12) 121.8(2) yes
O(8) C(38) C(25) 120.4(2) yes
C(12) C(38) C(25) 117.7(2) yes
C(17) C(40) C(30) 107.4(2) yes
C(17) C(40) C(37) 110.8(2) yes
C(30) C(40) C(37) 109.0(2) yes
C(24) C(41) C(31) 103.4(2) yes
N(2) C(2) H(53) 109.3 no
C(3) C(2) H(53) 109.3 no
C(13) C(2) H(53) 109.3 no
C(2) C(3) H(13) 111.4 no
C(2) C(3) H(14) 111.4 no
C(31) C(3) H(13) 111.4 no
C(31) C(3) H(14) 111.4 no
H(13) C(3) H(14) 109.3 no
C(9) C(4) H(1) 119.2 no
C(20) C(4) H(1) 119.2 no
C(1) C(6) H(2) 119.6 no
C(16) C(6) H(2) 119.6 no
C(11) C(8) H(3) 119.6 no
C(12) C(8) H(3) 119.6 no
C(1) C(9) H(4) 119.7 no
C(4) C(9) H(4) 119.7 no
S(1) C(10) H(15) 110.2 no
S(1) C(10) H(16) 110.2 no
C(22) C(10) H(15) 110.2 no
C(22) C(10) H(16) 110.2 no
H(15) C(10) H(16) 108.5 no
C(5) C(11) H(5) 119.2 no
C(8) C(11) H(5) 119.2 no
N(1) C(14) H(54) 109.5 no
C(22) C(14) H(54) 109.5 no
C(32) C(14) H(54) 109.5 no
S(2) C(15) H(17) 110.2 no
S(2) C(15) H(18) 110.2 no
C(13) C(15) H(17) 110.3 no
C(13) C(15) H(18) 110.3 no
H(17) C(15) H(18) 108.5 no
C(6) C(16) H(6) 119.4 no
C(20) C(16) H(6) 119.4 no
C(12) C(18) H(7) 119.6 no
C(27) C(18) H(7) 119.6 no
C(29) C(21) H(29) 109.5 no
C(29) C(21) H(30) 109.5 no
C(29) C(21) H(31) 109.5 no
H(29) C(21) H(30) 109.5 no
H(29) C(21) H(31) 109.5 no
H(30) C(21) H(31) 109.5 no
C(22) C(23) H(19) 111.3 no
C(22) C(23) H(20) 111.3 no
C(28) C(23) H(19) 111.3 no
C(28) C(23) H(20) 111.3 no
H(19) C(23) H(20) 109.2 no
C(13) C(24) H(21) 111.2 no
C(13) C(24) H(22) 111.2 no
C(41) C(24) H(21) 111.2 no
C(41) C(24) H(22) 111.2 no
H(21) C(24) H(22) 109.1 no
C(19) C(25) H(9) 109.5 no
C(38) C(25) H(9) 109.5 no
C(42) C(25) H(9) 109.5 no
C(7) C(26) H(32) 109.5 no
C(7) C(26) H(33) 109.5 no
C(7) C(26) H(34) 109.5 no
H(32) C(26) H(33) 109.5 no
H(32) C(26) H(34) 109.5 no
H(33) C(26) H(34) 109.5 no
C(5) C(27) H(8) 119.3 no
C(18) C(27) H(8) 119.3 no
C(23) C(28) H(23) 111.1 no
C(23) C(28) H(24) 111.1 no
C(34) C(28) H(23) 111.1 no
C(34) C(28) H(24) 111.1 no
H(23) C(28) H(24) 109.1 no
C(3) C(31) H(10) 114.5 no
C(7) C(31) H(10) 114.5 no
C(41) C(31) H(10) 114.5 no
C(14) C(32) H(25) 111.3 no
C(14) C(32) H(26) 111.3 no
C(34) C(32) H(25) 111.3 no
C(34) C(32) H(26) 111.3 no
H(25) C(32) H(26) 109.2 no
C(29) C(33) H(35) 109.5 no
C(29) C(33) H(36) 109.5 no
C(29) C(33) H(37) 109.5 no
H(35) C(33) H(36) 109.5 no
H(35) C(33) H(37) 109.5 no
H(36) C(33) H(37) 109.5 no
C(28) C(34) H(11) 114.4 no
C(29) C(34) H(11) 114.4 no
C(32) C(34) H(11) 114.4 no
C(20) C(35) H(38) 109.5 no
C(20) C(35) H(39) 109.5 no
C(20) C(35) H(40) 109.5 no
H(38) C(35) H(39) 109.5 no
H(38) C(35) H(40) 109.5 no
H(39) C(35) H(40) 109.5 no
C(7) C(36) H(41) 109.5 no
C(7) C(36) H(42) 109.5 no
C(7) C(36) H(43) 109.5 no
H(41) C(36) H(42) 109.5 no
H(41) C(36) H(43) 109.5 no
H(42) C(36) H(43) 109.5 no
C(40) C(37) H(44) 109.5 no
C(40) C(37) H(45) 109.5 no
C(40) C(37) H(46) 109.5 no
H(44) C(37) H(45) 109.5 no
H(44) C(37) H(46) 109.5 no
H(45) C(37) H(46) 109.5 no
C(5) C(39) H(47) 109.5 no
C(5) C(39) H(48) 109.5 no
C(5) C(39) H(49) 109.5 no
H(47) C(39) H(48) 109.5 no
H(47) C(39) H(49) 109.5 no
H(48) C(39) H(49) 109.5 no
C(17) C(40) H(12) 109.9 no
C(30) C(40) H(12) 109.9 no
C(37) C(40) H(12) 109.9 no
C(24) C(41) H(27) 111.1 no
C(24) C(41) H(28) 111.1 no
C(31) C(41) H(27) 111.1 no
C(31) C(41) H(28) 111.1 no
H(27) C(41) H(28) 109.0 no
C(25) C(42) H(50) 109.5 no
C(25) C(42) H(51) 109.5 no
C(25) C(42) H(52) 109.5 no
H(50) C(42) H(51) 109.5 no
H(50) C(42) H(52) 109.5 no
H(51) C(42) H(52) 109.5 no

loop_
_geom_bond_atom_site_label_1
_geom_bond_atom_site_label_2
_geom_bond_distance
_geom_bond_publ_flag
S(1) O(1) 1.435(2) yes
S(1) O(2) 1.433(2) yes
S(1) N(1) 1.696(2) yes
S(1) C(10) 1.782(3) yes
S(2) O(5) 1.428(2) yes
S(2) O(6) 1.425(2) yes
S(2) N(2) 1.698(2) yes
S(2) C(15) 1.783(3) yes
O(3) C(30) 1.219(3) yes
O(4) C(17) 1.217(3) yes
O(7) C(19) 1.219(3) yes
O(8) C(38) 1.207(3) yes
N(1) C(14) 1.478(3) yes
N(1) C(17) 1.397(4) yes
N(2) C(2) 1.478(3) yes
N(2) C(19) 1.388(3) yes
C(1) C(6) 1.400(4) yes
C(1) C(9) 1.398(4) yes
C(1) C(30) 1.481(4) yes
C(2) C(3) 1.541(4) yes
C(2) C(13) 1.549(3) yes
C(3) C(31) 1.544(4) yes
C(4) C(9) 1.377(4) yes
C(4) C(20) 1.383(4) yes
C(5) C(11) 1.388(4) yes
C(5) C(27) 1.392(4) yes
C(5) C(39) 1.494(4) yes
C(6) C(16) 1.378(4) yes
C(7) C(13) 1.567(3) yes
C(7) C(26) 1.537(4) yes
C(7) C(31) 1.549(4) yes
C(7) C(36) 1.528(4) yes
C(8) C(11) 1.378(4) yes
C(8) C(12) 1.396(3) yes
C(10) C(22) 1.524(4) yes
C(12) C(18) 1.397(4) yes
C(12) C(38) 1.488(4) yes
C(13) C(15) 1.531(4) yes
C(13) C(24) 1.526(3) yes
C(14) C(22) 1.556(4) yes
C(14) C(32) 1.539(4) yes
C(16) C(20) 1.395(4) yes
C(17) C(40) 1.518(4) yes
C(18) C(27) 1.380(4) yes
C(19) C(25) 1.516(4) yes
C(20) C(35) 1.498(4) yes
C(21) C(29) 1.555(4) yes
C(22) C(23) 1.542(4) yes
C(22) C(29) 1.557(4) yes
C(23) C(28) 1.562(4) yes
C(24) C(41) 1.547(4) yes
C(25) C(38) 1.545(4) yes
C(25) C(42) 1.539(4) yes
C(28) C(34) 1.556(4) yes
C(29) C(33) 1.526(4) yes
C(29) C(34) 1.540(4) yes
C(30) C(40) 1.541(4) yes
C(31) C(41) 1.556(4) yes
C(32) C(34) 1.538(4) yes
C(37) C(40) 1.540(4) yes
C(2) H(53) 1.000 no
C(3) H(13) 0.990 no
C(3) H(14) 0.990 no
C(4) H(1) 0.950 no
C(6) H(2) 0.950 no
C(8) H(3) 0.950 no
C(9) H(4) 0.950 no
C(10) H(15) 0.990 no
C(10) H(16) 0.990 no
C(11) H(5) 0.950 no
C(14) H(54) 1.000 no
C(15) H(17) 0.990 no
C(15) H(18) 0.990 no
C(16) H(6) 0.950 no
C(18) H(7) 0.950 no
C(21) H(29) 0.980 no
C(21) H(30) 0.980 no
C(21) H(31) 0.980 no
C(23) H(19) 0.990 no
C(23) H(20) 0.990 no
C(24) H(21) 0.990 no
C(24) H(22) 0.990 no
C(25) H(9) 1.000 no
C(26) H(32) 0.980 no
C(26) H(33) 0.980 no
C(26) H(34) 0.980 no
C(27) H(8) 0.950 no
C(28) H(23) 0.990 no
C(28) H(24) 0.990 no
C(31) H(10) 1.000 no
C(32) H(25) 0.990 no
C(32) H(26) 0.990 no
C(33) H(35) 0.980 no
C(33) H(36) 0.980 no
C(33) H(37) 0.980 no
C(34) H(11) 1.000 no
C(35) H(38) 0.980 no
C(35) H(39) 0.980 no
C(35) H(40) 0.980 no
C(36) H(41) 0.980 no
C(36) H(42) 0.980 no
C(36) H(43) 0.980 no
C(37) H(44) 0.980 no
C(37) H(45) 0.980 no
C(37) H(46) 0.980 no
C(39) H(47) 0.980 no
C(39) H(48) 0.980 no
C(39) H(49) 0.980 no
C(40) H(12) 1.000 no
C(41) H(27) 0.990 no
C(41) H(28) 0.990 no
C(42) H(50) 0.980 no
C(42) H(51) 0.980 no
C(42) H(52) 0.980 no

loop_
_geom_contact_atom_site_label_1
_geom_contact_atom_site_label_2
_geom_contact_distance
_geom_contact_site_symmetry_2
O(1) C(9) 3.320(3) 2_656
O(2) C(6) 3.440(3) 2_646
O(2) C(16) 3.235(3) 2_646
O(3) C(10) 3.488(3) 1_455
O(3) C(11) 3.452(3) 1_465
O(3) C(39) 3.455(4) 1_465
O(4) C(21) 3.539(4) 1_455
O(4) C(33) 3.383(4) 1_455
O(5) C(42) 3.533(4) 1_455
O(6) C(23) 3.391(3) 1_545
O(6) C(28) 3.403(4) 1_545
O(7) C(15) 3.341(3) 1_655
O(7) C(26) 3.432(4) 1_655
C(4) C(5) 3.579(4) 2_756
C(4) C(11) 3.493(4) 2_756
C(5) C(4) 3.579(4) 2_746
C(6) O(2) 3.440(3) 2_656
C(9) O(1) 3.320(3) 2_646
C(10) O(3) 3.488(3) 1_655
C(10) C(11) 3.562(4) 1_565
C(11) O(3) 3.452(3) 1_645
C(11) C(4) 3.493(4) 2_746
C(11) C(10) 3.562(4) 1_545
C(15) O(7) 3.341(3) 1_455
C(16) O(2) 3.235(3) 2_656
C(16) C(27) 3.524(4) 2_656
C(20) C(27) 3.596(4) 2_656
C(21) O(4) 3.539(4) 1_655
C(23) O(6) 3.391(3) 1_565
C(26) O(7) 3.432(4) 1_455
C(27) C(16) 3.524(4) 2_646
C(27) C(20) 3.596(4) 2_646
C(27) C(37) 3.592(4) 1_655
C(28) O(6) 3.403(4) 1_565
C(33) O(4) 3.383(4) 1_655
C(33) C(41) 3.563(4) 2_755
C(37) C(27) 3.592(4) 1_455
C(39) O(3) 3.455(4) 1_645
C(41) C(33) 3.563(4) 2_745
C(42) O(5) 3.533(4) 1_655
S(1) H(6) 3.444 2_646
S(2) H(52) 3.439 1_455
O(1) H(1) 3.355 2_656
O(1) H(4) 2.627 2_656
O(1) H(44) 2.767 2_656
O(1) H(49) 3.398 2_756
O(2) H(2) 2.931 2_646
O(2) H(6) 2.504 2_646
O(2) H(46) 3.043 1_655
O(2) H(47) 3.597 2_756
O(2) H(49) 3.012 2_756
O(3) H(5) 2.586 1_465
O(3) H(16) 2.647 1_455
O(3) H(47) 2.514 1_465
O(4) H(16) 3.535 1_455
O(4) H(30) 2.778 1_455
O(4) H(31) 3.581 1_455
O(4) H(35) 2.506 1_455
O(4) H(37) 3.537 1_455
O(4) H(50) 3.228 1_455
O(5) H(11) 3.273 .
O(5) H(31) 3.154 .
O(5) H(38) 3.399 2_646
O(5) H(52) 2.623 1_455
O(6) H(19) 2.919 1_545
O(6) H(20) 3.456 1_545
O(6) H(23) 3.537 1_545
O(6) H(24) 2.879 1_545
O(6) H(40) 3.245 2_646
O(7) H(18) 2.380 1_655
O(7) H(22) 2.959 2_755
O(7) H(34) 2.487 1_655
O(7) H(42) 3.563 1_655
O(7) H(43) 2.976 2_745
O(8) H(10) 2.762 2_745
O(8) H(17) 3.553 1_655
O(8) H(18) 3.361 1_655
O(8) H(23) 3.412 1_645
O(8) H(33) 3.103 2_745
O(8) H(43) 3.593 2_745
N(1) H(6) 3.262 2_646
C(1) H(48) 3.006 2_656
C(2) H(14) 3.559 2_745
C(2) H(41) 3.468 2_745
C(2) H(43) 3.286 2_745
C(3) H(22) 3.288 2_755
C(3) H(24) 3.530 2_745
C(3) H(34) 3.409 1_655
C(3) H(53) 3.535 2_755
C(4) H(5) 3.595 2_756
C(4) H(15) 3.156 2_646
C(4) H(20) 3.460 2_646
C(4) H(48) 3.314 2_656
C(4) H(49) 3.546 2_756
C(5) H(1) 3.204 2_746
C(5) H(15) 3.132 1_545
C(5) H(45) 3.583 1_655
C(6) H(8) 3.353 2_656
C(6) H(12) 3.125 2_656
C(6) H(45) 3.477 2_656
C(6) H(47) 3.280 1_465
C(6) H(48) 3.218 2_656
C(8) H(1) 3.225 2_746
C(8) H(19) 3.011 1_545
C(8) H(20) 3.498 1_645
C(8) H(35) 3.398 1_545
C(8) H(36) 2.961 1_545
C(8) H(39) 3.098 2_746
C(8) H(54) 3.218 1_645
C(9) H(15) 3.533 2_646
C(9) H(48) 3.053 2_656
C(9) H(49) 3.325 2_756
C(10) H(1) 3.572 2_656
C(10) H(5) 3.292 1_565
C(10) H(47) 3.572 1_565
C(11) H(1) 2.796 2_746
C(11) H(15) 3.195 1_545
C(11) H(16) 3.090 1_545
C(11) H(19) 3.233 1_545
C(11) H(35) 3.415 1_545
C(11) H(36) 3.445 1_545
C(11) H(39) 3.584 2_746
C(11) H(54) 3.266 1_645
C(12) H(19) 3.292 1_545
C(12) H(39) 2.780 2_746
C(14) H(3) 3.576 1_465
C(15) H(33) 3.124 2_645
C(15) H(52) 3.455 1_455
C(16) H(8) 2.813 2_656
C(16) H(12) 3.105 2_656
C(16) H(29) 3.393 2_656
C(16) H(45) 3.155 2_656
C(16) H(48) 3.481 2_656
C(17) H(6) 3.393 2_646
C(17) H(35) 3.458 1_455
C(18) H(31) 3.315 .
C(18) H(39) 3.012 2_746
C(18) H(40) 3.390 2_646
C(19) H(18) 3.358 1_655
C(19) H(22) 3.261 2_755
C(19) H(43) 3.557 2_745
C(20) H(8) 3.205 2_656
C(20) H(45) 3.239 2_656
C(20) H(48) 3.539 2_656
C(21) H(6) 3.188 2_646
C(21) H(7) 3.065 .
C(21) H(38) 3.014 2_646
C(23) H(1) 3.595 2_656
C(23) H(40) 3.110 2_656
C(24) H(14) 3.272 2_745
C(24) H(34) 3.526 2_645
C(24) H(42) 3.452 2_645
C(24) H(51) 3.215 2_745
C(25) H(31) 3.583 .
C(26) H(13) 3.413 1_455
C(26) H(17) 2.986 2_655
C(26) H(23) 3.217 2_645
C(27) H(6) 3.530 2_646
C(27) H(39) 3.503 2_746
C(27) H(40) 3.426 2_646
C(27) H(45) 2.985 1_655
C(27) H(46) 3.353 1_655
C(28) H(32) 3.342 2_655
C(28) H(33) 3.477 2_655
C(30) H(47) 3.496 1_465
C(31) H(37) 3.594 2_745
C(32) H(27) 3.453 2_655
C(32) H(35) 3.574 1_455
C(32) H(50) 3.358 1_455
C(32) H(51) 3.443 1_455
C(33) H(3) 3.162 1_565
C(33) H(26) 3.312 1_655
C(33) H(27) 3.229 2_755
C(33) H(28) 3.109 2_755
C(35) H(20) 3.190 2_646
C(35) H(29) 3.250 2_656
C(35) H(50) 3.348 2_756
C(36) H(21) 3.184 2_655
C(36) H(53) 2.912 2_755
C(37) H(8) 3.007 1_455
C(38) H(39) 3.258 2_746
C(39) H(2) 3.164 1_645
C(39) H(15) 3.171 1_545
C(40) H(6) 3.480 2_646
C(41) H(26) 3.530 2_645
C(41) H(36) 3.540 2_745
C(41) H(37) 2.746 2_745
C(41) H(51) 2.988 2_745
C(42) H(18) 3.572 1_655
C(42) H(25) 3.119 1_655
C(42) H(26) 3.506 1_655
C(42) H(39) 3.365 2_746
H(1) O(1) 3.355 2_646
H(1) C(5) 3.204 2_756
H(1) C(8) 3.225 2_756
H(1) C(10) 3.572 2_646
H(1) C(11) 2.796 2_756
H(1) C(23) 3.595 2_646
H(1) H(3) 3.489 2_756
H(1) H(5) 2.806 2_756
H(1) H(15) 2.871 2_646
H(1) H(20) 2.797 2_646
H(1) H(49) 3.591 2_756
H(1) H(54) 3.111 2_646
H(2) O(2) 2.931 2_656
H(2) C(39) 3.164 1_465
H(2) H(4) 3.377 2_656
H(2) H(12) 2.943 2_656
H(2) H(47) 2.374 1_465
H(2) H(48) 3.508 1_465
H(2) H(49) 3.225 1_465
H(3) C(14) 3.576 1_645
H(3) C(33) 3.162 1_545
H(3) H(1) 3.489 2_746
H(3) H(19) 3.232 1_545
H(3) H(20) 3.037 1_645
H(3) H(23) 3.184 1_645
H(3) H(26) 3.365 1_645
H(3) H(35) 2.927 1_545
H(3) H(36) 2.559 1_545
H(3) H(39) 3.493 2_746
H(3) H(54) 2.645 1_645
H(4) O(1) 2.627 2_646
H(4) H(2) 3.377 2_646
H(4) H(15) 3.542 2_646
H(4) H(47) 3.349 2_756
H(4) H(48) 3.453 2_656
H(4) H(49) 3.211 2_756
H(5) O(3) 2.586 1_645
H(5) C(4) 3.595 2_746
H(5) C(10) 3.292 1_545
H(5) H(1) 2.806 2_746
H(5) H(15) 3.139 1_545
H(5) H(16) 2.603 1_545
H(5) H(19) 3.567 1_545
H(5) H(35) 2.952 1_545
H(5) H(36) 3.420 1_545
H(5) H(54) 2.740 1_645
H(6) S(1) 3.444 2_656
H(6) O(2) 2.504 2_656
H(6) N(1) 3.262 2_656
H(6) C(17) 3.393 2_656
H(6) C(21) 3.188 2_656
H(6) C(27) 3.530 2_656
H(6) C(40) 3.480 2_656
H(6) H(8) 2.742 2_656
H(6) H(12) 2.892 2_656
H(6) H(29) 2.553 2_656
H(6) H(30) 2.995 2_656
H(6) H(45) 3.416 2_656
H(6) H(46) 3.409 2_556
H(7) C(21) 3.065 .
H(7) H(29) 3.391 .
H(7) H(30) 2.987 .
H(7) H(31) 2.401 .
H(7) H(38) 3.338 2_646
H(7) H(39) 3.368 2_746
H(7) H(40) 3.436 2_646
H(8) C(6) 3.353 2_646
H(8) C(16) 2.813 2_646
H(8) C(20) 3.205 2_646
H(8) C(37) 3.007 1_655
H(8) H(6) 2.742 2_646
H(8) H(30) 3.414 .
H(8) H(38) 3.455 2_646
H(8) H(40) 3.498 2_646
H(8) H(44) 3.348 1_655
H(8) H(45) 2.625 1_655
H(8) H(46) 2.620 1_655
H(9) H(31) 2.713 .
H(10) O(8) 2.762 2_755
H(10) H(24) 3.198 2_745
H(10) H(36) 3.201 2_745
H(10) H(37) 3.458 2_745
H(10) H(53) 3.403 2_755
H(11) O(5) 3.273 .
H(11) H(13) 3.341 2_755
H(11) H(28) 3.154 2_755
H(11) H(32) 3.329 2_655
H(11) H(42) 3.571 .
H(12) C(6) 3.125 2_646
H(12) C(16) 3.105 2_646
H(12) H(2) 2.943 2_646
H(12) H(6) 2.892 2_646
H(12) H(49) 3.586 2_756
H(13) C(26) 3.413 1_655
H(13) H(11) 3.341 2_745
H(13) H(24) 2.903 2_745
H(13) H(32) 3.199 1_655
H(13) H(34) 2.888 1_655
H(13) H(41) 3.383 2_745
H(13) H(43) 3.163 2_745
H(14) C(2) 3.559 2_755
H(14) C(24) 3.272 2_755
H(14) H(17) 3.422 2_755
H(14) H(22) 2.322 2_755
H(14) H(34) 3.087 1_655
H(14) H(53) 2.684 2_755
H(15) C(4) 3.156 2_656
H(15) C(5) 3.132 1_565
H(15) C(9) 3.533 2_656
H(15) C(11) 3.195 1_565
H(15) C(39) 3.171 1_565
H(15) H(1) 2.871 2_656
H(15) H(4) 3.542 2_656
H(15) H(5) 3.139 1_565
H(15) H(47) 3.070 1_565
H(15) H(48) 2.845 1_565
H(16) O(3) 2.647 1_655
H(16) O(4) 3.535 1_655
H(16) C(11) 3.090 1_565
H(16) H(5) 2.603 1_565
H(16) H(47) 3.201 1_565
H(17) O(8) 3.553 1_455
H(17) C(26) 2.986 2_645
H(17) H(14) 3.422 2_745
H(17) H(24) 3.503 1_545
H(17) H(33) 2.205 2_645
H(17) H(34) 2.950 2_645
H(17) H(43) 3.253 2_645
H(18) O(7) 2.380 1_455
H(18) O(8) 3.361 1_455
H(18) C(19) 3.358 1_455
H(18) C(42) 3.572 1_455
H(18) H(33) 3.286 2_645
H(18) H(43) 3.333 2_645
H(18) H(52) 2.732 1_455
H(19) O(6) 2.919 1_565
H(19) C(8) 3.011 1_565
H(19) C(11) 3.233 1_565
H(19) C(12) 3.292 1_565
H(19) H(3) 3.232 1_565
H(19) H(5) 3.567 1_565
H(19) H(40) 2.948 2_656
H(20) O(6) 3.456 1_565
H(20) C(4) 3.460 2_656
H(20) C(8) 3.498 1_465
H(20) C(35) 3.190 2_656
H(20) H(1) 2.797 2_656
H(20) H(3) 3.037 1_465
H(20) H(39) 3.294 2_656
H(20) H(40) 2.408 2_656
H(21) C(36) 3.184 2_645
H(21) H(33) 3.499 2_645
H(21) H(34) 3.156 2_645
H(21) H(42) 2.546 2_645
H(21) H(43) 2.961 2_645
H(21) H(51) 3.085 2_745
H(22) O(7) 2.959 2_745
H(22) C(3) 3.288 2_745
H(22) C(19) 3.261 2_745
H(22) H(14) 2.322 2_745
H(22) H(34) 3.058 2_645
H(22) H(41) 2.961 2_745
H(22) H(42) 3.578 2_645
H(22) H(51) 3.092 2_745
H(23) O(6) 3.537 1_565
H(23) O(8) 3.412 1_465
H(23) C(26) 3.217 2_655
H(23) H(3) 3.184 1_465
H(23) H(27) 3.243 2_655
H(23) H(32) 2.777 2_655
H(23) H(33) 2.766 2_655
H(24) O(6) 2.879 1_565
H(24) C(3) 3.530 2_755
H(24) H(10) 3.198 2_755
H(24) H(13) 2.903 2_755
H(24) H(17) 3.503 1_565
H(24) H(28) 3.494 2_755
H(24) H(32) 3.300 2_655
H(24) H(33) 3.315 2_655
H(25) C(42) 3.119 1_455
H(25) H(38) 2.937 2_646
H(25) H(50) 2.601 1_455
H(25) H(51) 3.051 1_455
H(25) H(52) 3.209 1_455
H(26) C(33) 3.312 1_455
H(26) C(41) 3.530 2_655
H(26) C(42) 3.506 1_455
H(26) H(3) 3.365 1_465
H(26) H(27) 2.562 2_655
H(26) H(32) 3.560 2_655
H(26) H(35) 2.892 1_455
H(26) H(36) 3.574 1_455
H(26) H(37) 2.977 1_455
H(26) H(50) 3.245 1_455
H(26) H(51) 2.973 1_455
H(27) C(32) 3.453 2_645
H(27) C(33) 3.229 2_745
H(27) H(23) 3.243 2_645
H(27) H(26) 2.562 2_645
H(27) H(35) 3.576 2_745
H(27) H(36) 3.250 2_745
H(27) H(37) 2.463 2_745
H(27) H(51) 2.654 2_745
H(28) C(33) 3.109 2_745
H(28) H(11) 3.154 2_745
H(28) H(24) 3.494 2_745
H(28) H(36) 3.240 2_745
H(28) H(37) 2.238 2_745
H(28) H(41) 3.282 2_745
H(28) H(51) 2.807 2_745
H(29) C(16) 3.393 2_646
H(29) C(35) 3.250 2_646
H(29) H(6) 2.553 2_646
H(29) H(7) 3.391 .
H(29) H(38) 2.292 2_646
H(30) O(4) 2.778 1_655
H(30) H(6) 2.995 2_646
H(30) H(7) 2.987 .
H(30) H(8) 3.414 .
H(30) H(38) 3.452 2_646
H(30) H(46) 2.843 1_655
H(31) O(4) 3.581 1_655
H(31) O(5) 3.154 .
H(31) C(18) 3.315 .
H(31) C(25) 3.583 .
H(31) H(7) 2.401 .
H(31) H(9) 2.713 .
H(31) H(38) 2.949 2_646
H(31) H(50) 3.486 .
H(32) C(28) 3.342 2_645
H(32) H(11) 3.329 2_645
H(32) H(13) 3.199 1_455
H(32) H(23) 2.777 2_645
H(32) H(24) 3.300 2_645
H(32) H(26) 3.560 2_645
H(33) O(8) 3.103 2_755
H(33) C(15) 3.124 2_655
H(33) C(28) 3.477 2_645
H(33) H(17) 2.205 2_655
H(33) H(18) 3.286 2_655
H(33) H(21) 3.499 2_655
H(33) H(23) 2.766 2_645
H(33) H(24) 3.315 2_645
H(34) O(7) 2.487 1_455
H(34) C(3) 3.409 1_455
H(34) C(24) 3.526 2_655
H(34) H(13) 2.888 1_455
H(34) H(14) 3.087 1_455
H(34) H(17) 2.950 2_655
H(34) H(21) 3.156 2_655
H(34) H(22) 3.058 2_655
H(35) O(4) 2.506 1_655
H(35) C(8) 3.398 1_565
H(35) C(11) 3.415 1_565
H(35) C(17) 3.458 1_655
H(35) C(32) 3.574 1_655
H(35) H(3) 2.927 1_565
H(35) H(5) 2.952 1_565
H(35) H(26) 2.892 1_655
H(35) H(27) 3.576 2_755
H(35) H(54) 3.194 1_655
H(36) C(8) 2.961 1_565
H(36) C(11) 3.445 1_565
H(36) C(41) 3.540 2_755
H(36) H(3) 2.559 1_565
H(36) H(5) 3.420 1_565
H(36) H(10) 3.201 2_755
H(36) H(26) 3.574 1_655
H(36) H(27) 3.250 2_755
H(36) H(28) 3.240 2_755
H(37) O(4) 3.537 1_655
H(37) C(31) 3.594 2_755
H(37) C(41) 2.746 2_755
H(37) H(10) 3.458 2_755
H(37) H(26) 2.977 1_655
H(37) H(27) 2.463 2_755
H(37) H(28) 2.238 2_755
H(37) H(51) 3.014 .
H(38) O(5) 3.399 2_656
H(38) C(21) 3.014 2_656
H(38) H(7) 3.338 2_656
H(38) H(8) 3.455 2_656
H(38) H(25) 2.937 2_656
H(38) H(29) 2.292 2_656
H(38) H(30) 3.452 2_656
H(38) H(31) 2.949 2_656
H(38) H(50) 3.138 2_756
H(38) H(52) 3.558 2_756
H(39) C(8) 3.098 2_756
H(39) C(11) 3.584 2_756
H(39) C(12) 2.780 2_756
H(39) C(18) 3.012 2_756
H(39) C(27) 3.503 2_756
H(39) C(38) 3.258 2_756
H(39) C(42) 3.365 2_756
H(39) H(3) 3.493 2_756
H(39) H(7) 3.368 2_756
H(39) H(20) 3.294 2_646
H(39) H(45) 3.572 2_656
H(39) H(50) 2.687 2_756
H(39) H(52) 3.309 2_756
H(40) O(6) 3.245 2_656
H(40) C(18) 3.390 2_656
H(40) C(23) 3.110 2_646
H(40) C(27) 3.426 2_656
H(40) H(7) 3.436 2_656
H(40) H(8) 3.498 2_656
H(40) H(19) 2.948 2_646
H(40) H(20) 2.408 2_646
H(41) C(2) 3.468 2_755
H(41) H(13) 3.383 2_755
H(41) H(22) 2.961 2_755
H(41) H(28) 3.282 2_755
H(41) H(53) 2.513 2_755
H(42) O(7) 3.563 1_455
H(42) C(24) 3.452 2_655
H(42) H(11) 3.571 .
H(42) H(21) 2.546 2_655
H(42) H(22) 3.578 2_655
H(42) H(52) 3.326 1_455
H(43) O(7) 2.976 2_755
H(43) O(8) 3.593 2_755
H(43) C(2) 3.286 2_755
H(43) C(19) 3.557 2_755
H(43) H(13) 3.163 2_755
H(43) H(17) 3.253 2_655
H(43) H(18) 3.333 2_655
H(43) H(21) 2.961 2_655
H(43) H(53) 2.457 2_755
H(44) O(1) 2.767 2_646
H(44) H(8) 3.348 1_455
H(44) H(48) 3.313 2_656
H(44) H(49) 3.385 1_455
H(45) C(5) 3.583 1_455
H(45) C(6) 3.477 2_646
H(45) C(16) 3.155 2_646
H(45) C(20) 3.239 2_646
H(45) C(27) 2.985 1_455
H(45) H(6) 3.416 2_646
H(45) H(8) 2.625 1_455
H(45) H(39) 3.572 2_646
H(45) H(49) 3.160 1_455
H(46) O(2) 3.043 1_455
H(46) C(27) 3.353 1_455
H(46) H(6) 3.409 2_546
H(46) H(8) 2.620 1_455
H(46) H(30) 2.843 1_455
H(47) O(2) 3.597 2_746
H(47) O(3) 2.514 1_645
H(47) C(6) 3.280 1_645
H(47) C(10) 3.572 1_545
H(47) C(30) 3.496 1_645
H(47) H(2) 2.374 1_645
H(47) H(4) 3.349 2_746
H(47) H(15) 3.070 1_545
H(47) H(16) 3.201 1_545
H(48) C(1) 3.006 2_646
H(48) C(4) 3.314 2_646
H(48) C(6) 3.218 2_646
H(48) C(9) 3.053 2_646
H(48) C(16) 3.481 2_646
H(48) C(20) 3.539 2_646
H(48) H(2) 3.508 1_645
H(48) H(4) 3.453 2_646
H(48) H(15) 2.845 1_545
H(48) H(44) 3.313 2_646
H(49) O(1) 3.398 2_746
H(49) O(2) 3.012 2_746
H(49) C(4) 3.546 2_746
H(49) C(9) 3.325 2_746
H(49) H(1) 3.591 2_746
H(49) H(2) 3.225 1_645
H(49) H(4) 3.211 2_746
H(49) H(12) 3.586 2_746
H(49) H(44) 3.385 1_655
H(49) H(45) 3.160 1_655
H(50) O(4) 3.228 1_655
H(50) C(32) 3.358 1_655
H(50) C(35) 3.348 2_746
H(50) H(25) 2.601 1_655
H(50) H(26) 3.245 1_655
H(50) H(31) 3.486 .
H(50) H(38) 3.138 2_746
H(50) H(39) 2.687 2_746
H(51) C(24) 3.215 2_755
H(51) C(32) 3.443 1_655
H(51) C(41) 2.988 2_755
H(51) H(21) 3.085 2_755
H(51) H(22) 3.092 2_755
H(51) H(25) 3.051 1_655
H(51) H(26) 2.973 1_655
H(51) H(27) 2.654 2_755
H(51) H(28) 2.807 2_755
H(51) H(37) 3.014 .
H(52) S(2) 3.439 1_655
H(52) O(5) 2.623 1_655
H(52) C(15) 3.455 1_655
H(52) H(18) 2.732 1_655
H(52) H(25) 3.209 1_655
H(52) H(38) 3.558 2_746
H(52) H(39) 3.309 2_746
H(52) H(42) 3.326 1_655
H(53) C(3) 3.535 2_745
H(53) C(36) 2.912 2_745
H(53) H(10) 3.403 2_745
H(53) H(14) 2.684 2_745
H(53) H(41) 2.513 2_745
H(53) H(43) 2.457 2_745
H(54) C(8) 3.218 1_465
H(54) C(11) 3.266 1_465
H(54) H(1) 3.111 2_656
H(54) H(3) 2.645 1_465
H(54) H(5) 2.740 1_465
H(54) H(35) 3.194 1_455

loop_
_geom_torsion_atom_site_label_1
_geom_torsion_atom_site_label_2
_geom_torsion_atom_site_label_3
_geom_torsion_atom_site_label_4
_geom_torsion
O(1) S(1) N(1) C(14) 102.3(2)
O(1) S(1) N(1) C(17) -54.0(2)
O(1) S(1) C(10) C(22) -119.4(2)
O(2) S(1) N(1) C(14) -128.3(2)
O(2) S(1) N(1) C(17) 75.4(2)
O(2) S(1) C(10) C(22) 107.8(2)
N(1) S(1) C(10) C(22) -5.4(2)
C(10) S(1) N(1) C(14) -12.2(2)
C(10) S(1) N(1) C(17) -168.5(2)
O(5) S(2) N(2) C(2) -124.83(19)
O(5) S(2) N(2) C(19) 78.4(2)
O(5) S(2) C(15) C(13) 104.2(2)
O(6) S(2) N(2) C(2) 105.7(2)
O(6) S(2) N(2) C(19) -51.1(2)
O(6) S(2) C(15) C(13) -122.68(19)
N(2) S(2) C(15) C(13) -9.2(2)
C(15) S(2) N(2) C(2) -9.0(2)
C(15) S(2) N(2) C(19) -165.7(2)
S(1) N(1) C(14) C(22) 25.3(2)
S(1) N(1) C(14) C(32) 141.2(2)
S(1) N(1) C(17) O(4) 172.7(2)
S(1) N(1) C(17) C(40) -6.6(3)
C(14) N(1) C(17) O(4) 17.8(4)
C(14) N(1) C(17) C(40) -161.4(2)
C(17) N(1) C(14) C(22) -177.3(2)
C(17) N(1) C(14) C(32) -61.4(3)
S(2) N(2) C(2) C(3) 140.6(2)
S(2) N(2) C(2) C(13) 24.0(2)
S(2) N(2) C(19) O(7) 167.4(2)
S(2) N(2) C(19) C(25) -12.6(3)
C(2) N(2) C(19) O(7) 12.2(3)
C(2) N(2) C(19) C(25) -167.8(2)
C(19) N(2) C(2) C(3) -61.7(3)
C(19) N(2) C(2) C(13) -178.3(2)
C(6) C(1) C(9) C(4) -0.0(4)
C(9) C(1) C(6) C(16) 0.8(4)
C(6) C(1) C(30) O(3) -9.1(4)
C(6) C(1) C(30) C(40) 172.7(2)
C(30) C(1) C(6) C(16) -179.9(2)
C(9) C(1) C(30) O(3) 170.1(3)
C(9) C(1) C(30) C(40) -8.0(4)
C(30) C(1) C(9) C(4) -179.3(2)
N(2) C(2) C(3) C(31) -126.7(2)
N(2) C(2) C(13) C(7) 97.2(2)
N(2) C(2) C(13) C(15) -30.2(2)
N(2) C(2) C(13) C(24) -156.3(2)
C(3) C(2) C(13) C(7) -27.7(2)
C(3) C(2) C(13) C(15) -155.1(2)
C(3) C(2) C(13) C(24) 78.8(2)
C(13) C(2) C(3) C(31) -8.4(2)
C(2) C(3) C(31) C(7) 42.5(2)
C(2) C(3) C(31) C(41) -65.0(2)
C(9) C(4) C(20) C(16) 0.4(4)
C(9) C(4) C(20) C(35) -179.9(2)
C(20) C(4) C(9) C(1) -0.6(4)
C(11) C(5) C(27) C(18) 0.1(3)
C(27) C(5) C(11) C(8) 0.3(4)
C(39) C(5) C(11) C(8) -178.1(3)
C(39) C(5) C(27) C(18) 178.6(3)
C(1) C(6) C(16) C(20) -1.0(5)
C(26) C(7) C(13) C(2) 167.3(2)
C(26) C(7) C(13) C(15) -72.0(3)
C(26) C(7) C(13) C(24) 58.6(3)
C(13) C(7) C(31) C(3) -57.0(2)
C(13) C(7) C(31) C(41) 53.9(2)
C(31) C(7) C(13) C(2) 51.0(2)
C(31) C(7) C(13) C(15) 171.7(2)
C(31) C(7) C(13) C(24) -57.7(2)
C(36) C(7) C(13) C(2) -68.1(2)
C(36) C(7) C(13) C(15) 52.6(3)
C(36) C(7) C(13) C(24) -176.8(2)
C(26) C(7) C(31) C(3) -174.3(2)
C(26) C(7) C(31) C(41) -63.4(2)
C(36) C(7) C(31) C(3) 62.6(3)
C(36) C(7) C(31) C(41) 173.5(2)
C(11) C(8) C(12) C(18) 0.2(3)
C(11) C(8) C(12) C(38) 179.8(2)
C(12) C(8) C(11) C(5) -0.5(4)
S(1) C(10) C(22) C(14) 20.4(2)
S(1) C(10) C(22) C(23) 139.5(2)
S(1) C(10) C(22) C(29) -98.1(2)
C(8) C(12) C(18) C(27) 0.2(4)
C(8) C(12) C(38) O(8) -2.0(4)
C(8) C(12) C(38) C(25) -179.6(2)
C(18) C(12) C(38) O(8) 177.5(3)
C(18) C(12) C(38) C(25) -0.1(3)
C(38) C(12) C(18) C(27) -179.3(2)
C(2) C(13) C(15) S(2) 23.9(2)
C(2) C(13) C(24) C(41) -68.2(2)
C(7) C(13) C(15) S(2) -94.4(2)
C(7) C(13) C(24) C(41) 39.8(2)
C(15) C(13) C(24) C(41) 171.4(2)
C(24) C(13) C(15) S(2) 142.3(2)
N(1) C(14) C(22) C(10) -28.7(3)
N(1) C(14) C(22) C(23) -155.4(2)
N(1) C(14) C(22) C(29) 98.5(2)
N(1) C(14) C(32) C(34) -127.4(2)
C(22) C(14) C(32) C(34) -9.7(3)
C(32) C(14) C(22) C(10) -153.6(2)
C(32) C(14) C(22) C(23) 79.7(2)
C(32) C(14) C(22) C(29) -26.4(2)
C(6) C(16) C(20) C(4) 0.4(4)
C(6) C(16) C(20) C(35) -179.3(3)
O(4) C(17) C(40) C(30) -92.9(3)
O(4) C(17) C(40) C(37) 26.1(4)
N(1) C(17) C(40) C(30) 86.3(3)
N(1) C(17) C(40) C(37) -154.7(2)
C(12) C(18) C(27) C(5) -0.4(4)
O(7) C(19) C(25) C(38) -84.4(3)
O(7) C(19) C(25) C(42) 35.5(3)
N(2) C(19) C(25) C(38) 95.6(2)
N(2) C(19) C(25) C(42) -144.5(2)
C(10) C(22) C(23) C(28) 170.2(2)
C(10) C(22) C(29) C(21) 53.8(3)
C(10) C(22) C(29) C(33) -68.7(3)
C(10) C(22) C(29) C(34) 172.0(2)
C(14) C(22) C(23) C(28) -68.3(2)
C(14) C(22) C(29) C(21) -67.6(3)
C(14) C(22) C(29) C(33) 169.9(2)
C(14) C(22) C(29) C(34) 50.7(2)
C(23) C(22) C(29) C(21) -176.1(2)
C(23) C(22) C(29) C(33) 61.4(3)
C(23) C(22) C(29) C(34) -57.9(2)
C(29) C(22) C(23) C(28) 39.5(3)
C(22) C(23) C(28) C(34) -4.6(3)
C(13) C(24) C(41) C(31) -4.8(3)
C(19) C(25) C(38) O(8) 26.7(4)
C(19) C(25) C(38) C(12) -155.7(2)
C(42) C(25) C(38) O(8) -94.3(3)
C(42) C(25) C(38) C(12) 83.3(3)
C(23) C(28) C(34) C(29) -32.2(3)
C(23) C(28) C(34) C(32) 74.9(3)
C(21) C(29) C(34) C(28) 173.9(2)
C(21) C(29) C(34) C(32) 62.1(3)
C(22) C(29) C(34) C(28) 54.5(2)
C(22) C(29) C(34) C(32) -57.2(2)
C(33) C(29) C(34) C(28) -63.3(3)
C(33) C(29) C(34) C(32) -175.1(2)
O(3) C(30) C(40) C(17) 26.0(4)
O(3) C(30) C(40) C(37) -94.2(3)
C(1) C(30) C(40) C(17) -155.9(2)
C(1) C(30) C(40) C(37) 84.0(3)
C(3) C(31) C(41) C(24) 75.2(3)
C(7) C(31) C(41) C(24) -32.2(3)
C(14) C(32) C(34) C(28) -64.3(3)
C(14) C(32) C(34) C(29) 43.3(2)
